data_7222326
loop_
_publ_author_name
'An, Ran'
'Wang, Xiaofang'
'Hu, Huai-Ming'
'Zhao, Zhui'
'Bai, Chao'
'Xue, Ganglin'

_publ_section_title
;
 Controllable synthesis of four series of lanthanide coordination
 polymers: synthesis, structures, luminescent and magnetic properties
;
_journal_issue 43
_journal_name_full CrystEngComm
_journal_page_first 8289
_journal_paper_doi 10.1039/C5CE01675D
_journal_volume 17
_journal_year 2015
_chemical_formula_moiety 'C24 H19 N4 O8 Pr S'
_chemical_formula_sum 'C24 H19 N4 O8 Pr S'
_chemical_formula_weight 664.40
_chemical_name_systematic
; 
 ? 
;
_space_group_IT_number 14
_symmetry_cell_setting monoclinic
_symmetry_space_group_name_Hall '-P 2ybc'
_symmetry_space_group_name_H-M 'P 1 21/c 1'
_atom_sites_solution_hydrogens geom
_atom_sites_solution_primary direct
_atom_sites_solution_secondary difmap
_audit_creation_method SHELXL-97
_audit_update_record
;
2015-09-22 deposited with the CCDC.
2015-09-28 downloaded from the CCDC.
;
_cell_angle_alpha 90.00
_cell_angle_beta 96.2310(10)
_cell_angle_gamma 90.00
_cell_formula_units_Z 4
_cell_length_a 13.6008(12)
_cell_length_b 13.5013(12)
_cell_length_c 13.1330(12)
_cell_measurement_reflns_used 6020
_cell_measurement_temperature 296(2)
_cell_measurement_theta_max 26.15
_cell_measurement_theta_min 2.54
_cell_volume 2397.3(4)
_computing_cell_refinement 'Bruker SAINT'
_computing_data_collection 'Bruker APEX2'
_computing_data_reduction 'Bruker SAINT'
_computing_molecular_graphics 'Bruker SHELXTL'
_computing_publication_material 'Bruker SHELXTL'
_computing_structure_refinement 'SHELXL-97 (Sheldrick, 2008)'
_computing_structure_solution 'SHELXS-97 (Sheldrick, 2008)'
_diffrn_ambient_temperature 296(2)
_diffrn_measured_fraction_theta_full 0.994
_diffrn_measured_fraction_theta_max 0.994
_diffrn_measurement_device_type 'Bruker APEX-II CCD'
_diffrn_measurement_method '\f and \w scans'
_diffrn_radiation_monochromator graphite
_diffrn_radiation_source 'fine-focus sealed tube'
_diffrn_radiation_type MoK\a
_diffrn_radiation_wavelength 0.71073
_diffrn_reflns_av_R_equivalents 0.0285
_diffrn_reflns_av_sigmaI/netI 0.0326
_diffrn_reflns_limit_h_max 15
_diffrn_reflns_limit_h_min -16
_diffrn_reflns_limit_k_max 16
_diffrn_reflns_limit_k_min -16
_diffrn_reflns_limit_l_max 15
_diffrn_reflns_limit_l_min -8
_diffrn_reflns_number 11588
_diffrn_reflns_theta_full 25.05
_diffrn_reflns_theta_max 25.05
_diffrn_reflns_theta_min 2.13
_exptl_absorpt_coefficient_mu 2.179
_exptl_absorpt_correction_T_max 0.618
_exptl_absorpt_correction_T_min 0.534
_exptl_absorpt_correction_type multi-scan
_exptl_absorpt_process_details sadabs
_exptl_crystal_colour yellow
_exptl_crystal_density_diffrn 1.841
_exptl_crystal_density_method 'not measured'
_exptl_crystal_description block
_exptl_crystal_F_000 1320
_exptl_crystal_size_max 0.25
_exptl_crystal_size_mid 0.21
_exptl_crystal_size_min 0.17
_refine_diff_density_max 0.742
_refine_diff_density_min -0.452
_refine_diff_density_rms 0.101
_refine_ls_extinction_method none
_refine_ls_goodness_of_fit_ref 1.048
_refine_ls_hydrogen_treatment mixed
_refine_ls_matrix_type full
_refine_ls_number_parameters 349
_refine_ls_number_reflns 4216
_refine_ls_number_restraints 2
_refine_ls_restrained_S_all 1.048
_refine_ls_R_factor_all 0.0274
_refine_ls_R_factor_gt 0.0216
_refine_ls_shift/su_max 0.003
_refine_ls_shift/su_mean 0.000
_refine_ls_structure_factor_coef Fsqd
_refine_ls_weighting_details 'calc w=1/[\s^2^(Fo^2^)+(0.0176P)^2^+0.9463P] where P=(Fo^2^+2Fc^2^)/3'
_refine_ls_weighting_scheme calc
_refine_ls_wR_factor_gt 0.0456
_refine_ls_wR_factor_ref 0.0475
_reflns_number_gt 3735
_reflns_number_total 4216
_reflns_threshold_expression >2sigma(I)
_cod_data_source_file c5ce01675d2.cif
_cod_data_source_block nw1830
_cod_depositor_comments 'Adding full bibliography for 7222315--7222326.cif.'
_cod_original_sg_symbol_H-M P21/c
_cod_database_code 7222326

loop_
_symmetry_equiv_pos_as_xyz
'x, y, z'
'-x, y+1/2, -z+1/2'
'-x, -y, -z'
'x, -y-1/2, z-1/2'

loop_
_atom_site_label
_atom_site_type_symbol
_atom_site_fract_x
_atom_site_fract_y
_atom_site_fract_z
_atom_site_U_iso_or_equiv
_atom_site_adp_type
_atom_site_occupancy
_atom_site_symmetry_multiplicity
_atom_site_calc_flag
_atom_site_refinement_flags
Pr1 Pr 0.644977(10) 0.024817(10) 0.550061(11) 0.01974(6) Uani 1 1 d .
S1 S 1.21493(5) 0.46911(5) 0.68577(5) 0.02911(16) Uani 1 1 d .
N1 N 0.76151(16) 0.17347(16) 0.61218(17) 0.0266(5) Uani 1 1 d .
N2 N 0.81803(16) 0.04471(15) 0.47014(17) 0.0244(5) Uani 1 1 d .
N3 N 1.04365(15) 0.38024(16) 0.53990(17) 0.0269(5) Uani 1 1 d .
H3A H 1.0385 0.4350 0.5723 0.032 Uiso 1 1 calc R
N4 N 1.10383(16) 0.26572(17) 0.44184(17) 0.0289(5) Uani 1 1 d .
O1 O 1.29527(15) 0.51261(14) 0.75468(15) 0.0346(5) Uani 1 1 d .
O2 O 1.12435(15) 0.52585(15) 0.67850(17) 0.0419(5) Uani 1 1 d .
O3 O 1.19981(15) 0.36525(15) 0.70893(15) 0.0374(5) Uani 1 1 d .
O4 O 0.62916(14) 0.16518(15) 0.42135(16) 0.0380(5) Uani 1 1 d .
O5 O 0.48983(13) 0.08542(13) 0.42682(13) 0.0263(4) Uani 1 1 d .
O6 O 0.53177(13) 0.37337(14) 0.13811(14) 0.0324(5) Uani 1 1 d .
O7 O 0.37523(13) 0.42406(15) 0.10247(14) 0.0311(4) Uani 1 1 d .
C1 C 0.7360(2) 0.2333(2) 0.6847(2) 0.0320(7) Uani 1 1 d .
H1 H 0.6845 0.2139 0.7214 0.038 Uiso 1 1 calc R
C2 C 0.7818(2) 0.3237(2) 0.7092(2) 0.0354(7) Uani 1 1 d .
H2 H 0.7607 0.3638 0.7601 0.042 Uiso 1 1 calc R
C3 C 0.8583(2) 0.3519(2) 0.6569(2) 0.0316(7) Uani 1 1 d .
H3 H 0.8890 0.4128 0.6703 0.038 Uiso 1 1 calc R
C4 C 0.89032(19) 0.28916(19) 0.5832(2) 0.0249(6) Uani 1 1 d .
C5 C 0.97604(19) 0.3045(2) 0.5313(2) 0.0261(6) Uani 1 1 d .
C6 C 1.01334(19) 0.2357(2) 0.4684(2) 0.0268(6) Uani 1 1 d .
C7 C 0.96060(19) 0.14494(19) 0.4429(2) 0.0235(6) Uani 1 1 d .
C8 C 0.99173(19) 0.0723(2) 0.3774(2) 0.0278(6) Uani 1 1 d .
H8 H 1.0493 0.0810 0.3461 0.033 Uiso 1 1 calc R
C9 C 0.9362(2) -0.0115(2) 0.3601(2) 0.0291(6) Uani 1 1 d .
H9 H 0.9562 -0.0613 0.3179 0.035 Uiso 1 1 calc R
C10 C 0.8498(2) -0.0217(2) 0.4062(2) 0.0281(6) Uani 1 1 d .
H10 H 0.8118 -0.0782 0.3917 0.034 Uiso 1 1 calc R
C11 C 0.87279(19) 0.12817(19) 0.4890(2) 0.0229(6) Uani 1 1 d .
C12 C 0.83938(18) 0.19889(19) 0.5619(2) 0.0235(6) Uani 1 1 d .
C13 C 1.12027(19) 0.35259(19) 0.4877(2) 0.0257(6) Uani 1 1 d .
C14 C 1.20995(19) 0.4124(2) 0.4809(2) 0.0277(6) Uani 1 1 d .
C15 C 1.2521(2) 0.4101(2) 0.3885(2) 0.0343(7) Uani 1 1 d .
H15 H 1.2237 0.3706 0.3351 0.041 Uiso 1 1 calc R
C16 C 1.3348(2) 0.4650(2) 0.3750(3) 0.0434(8) Uani 1 1 d .
H16 H 1.3618 0.4627 0.3129 0.052 Uiso 1 1 calc R
C17 C 1.3774(2) 0.5235(2) 0.4532(3) 0.0457(9) Uani 1 1 d .
H17 H 1.4324 0.5619 0.4435 0.055 Uiso 1 1 calc R
C18 C 1.3390(2) 0.5254(2) 0.5459(2) 0.0387(7) Uani 1 1 d .
H18 H 1.3689 0.5644 0.5989 0.046 Uiso 1 1 calc R
C19 C 1.2564(2) 0.4697(2) 0.5610(2) 0.0282(6) Uani 1 1 d .
C20 C 0.5386(2) 0.15673(19) 0.3946(2) 0.0256(6) Uani 1 1 d .
C21 C 0.4845(2) 0.2301(2) 0.3229(2) 0.0304(6) Uani 1 1 d .
H21A H 0.5219 0.2913 0.3236 0.037 Uiso 1 1 calc R
H21B H 0.4207 0.2448 0.3459 0.037 Uiso 1 1 calc R
C22 C 0.4695(2) 0.1894(2) 0.2141(2) 0.0338(7) Uani 1 1 d .
H22A H 0.5332 0.1835 0.1879 0.041 Uiso 1 1 calc R
H22B H 0.4408 0.1237 0.2152 0.041 Uiso 1 1 calc R
C23 C 0.4023(2) 0.2555(2) 0.1431(3) 0.0418(8) Uani 1 1 d .
H23A H 0.3912 0.2234 0.0767 0.050 Uiso 1 1 calc R
H23B H 0.3389 0.2603 0.1700 0.050 Uiso 1 1 calc R
C24 C 0.4399(2) 0.3589(2) 0.1277(2) 0.0267(6) Uani 1 1 d .
O8 O 0.73507(16) -0.13668(16) 0.59033(16) 0.0370(5) Uani 1 1 d D
H8A H 0.774(2) -0.173(2) 0.562(2) 0.044 Uiso 1 1 d D
H8B H 0.748(2) -0.144(2) 0.6546(14) 0.044 Uiso 1 1 d D

loop_
_atom_site_aniso_label
_atom_site_aniso_U_11
_atom_site_aniso_U_22
_atom_site_aniso_U_33
_atom_site_aniso_U_23
_atom_site_aniso_U_13
_atom_site_aniso_U_12
Pr1 0.01752(8) 0.02054(9) 0.02080(8) -0.00146(6) 0.00040(6) -0.00089(6)
S1 0.0272(4) 0.0327(4) 0.0269(4) -0.0031(3) 0.0009(3) -0.0046(3)
N1 0.0215(12) 0.0298(13) 0.0287(13) -0.0066(10) 0.0038(10) -0.0025(10)
N2 0.0198(11) 0.0260(12) 0.0268(12) -0.0035(10) 0.0000(10) -0.0005(9)
N3 0.0223(12) 0.0248(12) 0.0338(13) -0.0071(10) 0.0035(10) -0.0037(10)
N4 0.0247(12) 0.0315(13) 0.0314(13) -0.0063(11) 0.0073(10) -0.0052(10)
O1 0.0344(11) 0.0377(11) 0.0305(11) -0.0043(9) -0.0019(9) -0.0090(9)
O2 0.0325(12) 0.0483(13) 0.0443(13) -0.0104(10) 0.0012(10) 0.0032(10)
O3 0.0459(13) 0.0362(11) 0.0295(11) 0.0015(9) 0.0020(10) -0.0115(10)
O4 0.0250(11) 0.0415(12) 0.0466(13) 0.0152(10) -0.0012(10) -0.0079(9)
O5 0.0253(10) 0.0251(10) 0.0284(10) 0.0064(8) 0.0016(8) -0.0027(8)
O6 0.0234(10) 0.0391(12) 0.0335(11) 0.0152(9) -0.0031(9) -0.0034(9)
O7 0.0263(10) 0.0383(11) 0.0288(11) 0.0092(9) 0.0027(8) 0.0043(9)
C1 0.0272(15) 0.0376(17) 0.0323(16) -0.0090(13) 0.0079(13) -0.0039(13)
C2 0.0311(16) 0.0379(17) 0.0380(18) -0.0178(14) 0.0080(14) -0.0003(14)
C3 0.0293(16) 0.0305(16) 0.0348(17) -0.0108(13) 0.0024(13) -0.0032(12)
C4 0.0174(13) 0.0279(15) 0.0284(15) -0.0021(12) -0.0021(11) -0.0011(11)
C5 0.0214(14) 0.0281(14) 0.0281(15) -0.0031(12) -0.0015(12) -0.0032(11)
C6 0.0234(15) 0.0287(15) 0.0281(15) -0.0034(12) 0.0016(12) -0.0015(12)
C7 0.0217(14) 0.0251(14) 0.0232(14) -0.0007(11) -0.0003(11) -0.0011(11)
C8 0.0219(14) 0.0357(16) 0.0258(15) -0.0025(12) 0.0026(11) 0.0012(12)
C9 0.0301(15) 0.0278(15) 0.0297(16) -0.0078(12) 0.0040(13) 0.0029(12)
C10 0.0269(15) 0.0241(14) 0.0325(15) -0.0036(12) 0.0000(12) -0.0031(12)
C11 0.0217(14) 0.0240(14) 0.0220(14) -0.0020(11) -0.0027(11) 0.0015(11)
C12 0.0196(14) 0.0262(14) 0.0244(14) -0.0015(11) 0.0013(11) -0.0013(11)
C13 0.0204(14) 0.0284(15) 0.0282(15) 0.0003(12) 0.0019(12) -0.0012(11)
C14 0.0245(14) 0.0251(14) 0.0332(16) 0.0018(12) 0.0022(12) 0.0018(12)
C15 0.0362(17) 0.0377(17) 0.0300(16) 0.0005(13) 0.0081(13) 0.0000(14)
C16 0.0380(18) 0.053(2) 0.0421(19) 0.0087(16) 0.0158(15) -0.0003(16)
C17 0.0328(18) 0.052(2) 0.052(2) 0.0141(17) 0.0061(16) -0.0140(15)
C18 0.0322(17) 0.0443(19) 0.0388(18) 0.0031(15) 0.0004(14) -0.0144(14)
C19 0.0259(15) 0.0290(15) 0.0294(15) 0.0036(12) 0.0016(12) -0.0016(12)
C20 0.0291(16) 0.0232(14) 0.0249(15) 0.0016(11) 0.0042(12) 0.0007(12)
C21 0.0313(16) 0.0267(15) 0.0337(16) 0.0095(13) 0.0056(13) 0.0029(12)
C22 0.0361(17) 0.0258(15) 0.0376(17) 0.0066(13) -0.0042(14) -0.0050(13)
C23 0.0374(18) 0.0403(18) 0.0441(19) 0.0164(15) -0.0119(15) -0.0128(14)
C24 0.0264(16) 0.0356(16) 0.0176(14) 0.0079(12) -0.0006(12) -0.0032(13)
O8 0.0402(13) 0.0371(12) 0.0337(12) -0.0005(10) 0.0035(10) 0.0140(10)

loop_
_atom_type_symbol
_atom_type_description
_atom_type_scat_dispersion_real
_atom_type_scat_dispersion_imag
_atom_type_scat_source
C C 0.0033 0.0016 'International Tables Vol C Tables 4.2.6.8 and 6.1.1.4'
H H 0.0000 0.0000 'International Tables Vol C Tables 4.2.6.8 and 6.1.1.4'
N N 0.0061 0.0033 'International Tables Vol C Tables 4.2.6.8 and 6.1.1.4'
O O 0.0106 0.0060 'International Tables Vol C Tables 4.2.6.8 and 6.1.1.4'
Pr Pr -0.2180 2.8214 'International Tables Vol C Tables 4.2.6.8 and 6.1.1.4'
S S 0.1246 0.1234 'International Tables Vol C Tables 4.2.6.8 and 6.1.1.4'

loop_
_geom_angle_atom_site_label_1
_geom_angle_atom_site_label_2
_geom_angle_atom_site_label_3
_geom_angle
_geom_angle_site_symmetry_1
_geom_angle_site_symmetry_3
O5 Pr1 O7 74.71(6) 3_656 2_645
O5 Pr1 O6 76.15(6) 3_656 4_566
O7 Pr1 O6 133.52(6) 2_645 4_566
O5 Pr1 O8 78.40(7) 3_656 .
O7 Pr1 O8 72.32(7) 2_645 .
O6 Pr1 O8 134.53(7) 4_566 .
O5 Pr1 O4 122.43(6) 3_656 .
O7 Pr1 O4 82.76(7) 2_645 .
O6 Pr1 O4 83.27(7) 4_566 .
O8 Pr1 O4 142.07(7) . .
O5 Pr1 O1 89.84(6) 3_656 2_746
O7 Pr1 O1 140.86(6) 2_645 2_746
O6 Pr1 O1 73.49(6) 4_566 2_746
O8 Pr1 O1 69.39(6) . 2_746
O4 Pr1 O1 134.25(6) . 2_746
O5 Pr1 N1 150.95(6) 3_656 .
O7 Pr1 N1 134.27(7) 2_645 .
O6 Pr1 N1 79.26(6) 4_566 .
O8 Pr1 N1 109.33(7) . .
O4 Pr1 N1 68.96(7) . .
O1 Pr1 N1 68.33(7) 2_746 .
O5 Pr1 O5 72.57(6) 3_656 .
O7 Pr1 O5 69.81(6) 2_645 .
O6 Pr1 O5 67.31(6) 4_566 .
O8 Pr1 O5 136.95(6) . .
O4 Pr1 O5 49.91(6) . .
O1 Pr1 O5 139.75(6) 2_746 .
N1 Pr1 O5 111.55(6) . .
O5 Pr1 N2 145.21(6) 3_656 .
O7 Pr1 N2 76.01(6) 2_645 .
O6 Pr1 N2 138.58(6) 4_566 .
O8 Pr1 N2 75.13(7) . .
O4 Pr1 N2 71.32(6) . .
O1 Pr1 N2 101.37(6) 2_746 .
N1 Pr1 N2 61.46(6) . .
O5 Pr1 N2 113.80(6) . .
O5 Pr1 Pr1 38.28(4) 3_656 3_656
O7 Pr1 Pr1 67.68(4) 2_645 3_656
O6 Pr1 Pr1 66.93(4) 4_566 3_656
O8 Pr1 Pr1 110.84(5) . 3_656
O4 Pr1 Pr1 84.18(4) . 3_656
O1 Pr1 Pr1 119.60(5) 2_746 3_656
N1 Pr1 Pr1 139.00(5) . 3_656
O5 Pr1 Pr1 34.29(4) . 3_656
N2 Pr1 Pr1 138.32(5) . 3_656
O2 S1 O3 112.71(13) . .
O2 S1 O1 113.70(12) . .
O3 S1 O1 111.75(12) . .
O2 S1 C19 106.75(13) . .
O3 S1 C19 105.16(12) . .
O1 S1 C19 106.02(13) . .
C1 N1 C12 118.5(2) . .
C1 N1 Pr1 119.52(18) . .
C12 N1 Pr1 121.31(17) . .
C10 N2 C11 117.7(2) . .
C10 N2 Pr1 122.37(17) . .
C11 N2 Pr1 119.77(17) . .
C13 N3 C5 107.3(2) . .
C13 N3 H3A 126.3 . .
C5 N3 H3A 126.3 . .
C13 N4 C6 104.9(2) . .
S1 O1 Pr1 139.88(12) . 2_756
C20 O4 Pr1 97.41(16) . .
C20 O5 Pr1 161.00(17) . 3_656
C20 O5 Pr1 91.56(15) . .
Pr1 O5 Pr1 107.43(6) 3_656 .
C24 O6 Pr1 134.80(16) . 4_565
C24 O7 Pr1 128.61(17) . 2_655
N1 C1 C2 123.8(3) . .
N1 C1 H1 118.1 . .
C2 C1 H1 118.1 . .
C3 C2 C1 118.4(3) . .
C3 C2 H2 120.8 . .
C1 C2 H2 120.8 . .
C2 C3 C4 119.6(3) . .
C2 C3 H3 120.2 . .
C4 C3 H3 120.2 . .
C3 C4 C12 118.6(3) . .
C3 C4 C5 125.3(2) . .
C12 C4 C5 116.0(2) . .
N3 C5 C6 105.4(2) . .
N3 C5 C4 130.1(2) . .
C6 C5 C4 124.2(2) . .
N4 C6 C5 110.6(2) . .
N4 C6 C7 128.9(2) . .
C5 C6 C7 120.4(2) . .
C8 C7 C11 118.5(2) . .
C8 C7 C6 124.2(2) . .
C11 C7 C6 117.3(2) . .
C9 C8 C7 118.9(3) . .
C9 C8 H8 120.5 . .
C7 C8 H8 120.5 . .
C8 C9 C10 119.3(3) . .
C8 C9 H9 120.3 . .
C10 C9 H9 120.3 . .
N2 C10 C9 123.8(2) . .
N2 C10 H10 118.1 . .
C9 C10 H10 118.1 . .
N2 C11 C7 121.7(2) . .
N2 C11 C12 117.3(2) . .
C7 C11 C12 120.9(2) . .
N1 C12 C4 121.0(2) . .
N1 C12 C11 118.1(2) . .
C4 C12 C11 120.9(2) . .
N4 C13 N3 111.8(2) . .
N4 C13 C14 123.8(2) . .
N3 C13 C14 124.4(2) . .
C15 C14 C19 118.1(3) . .
C15 C14 C13 117.4(3) . .
C19 C14 C13 124.5(3) . .
C16 C15 C14 121.2(3) . .
C16 C15 H15 119.4 . .
C14 C15 H15 119.4 . .
C17 C16 C15 119.9(3) . .
C17 C16 H16 120.1 . .
C15 C16 H16 120.1 . .
C16 C17 C18 120.2(3) . .
C16 C17 H17 119.9 . .
C18 C17 H17 119.9 . .
C17 C18 C19 120.6(3) . .
C17 C18 H18 119.7 . .
C19 C18 H18 119.7 . .
C18 C19 C14 119.9(3) . .
C18 C19 S1 118.4(2) . .
C14 C19 S1 121.6(2) . .
O4 C20 O5 120.8(2) . .
O4 C20 C21 121.1(2) . .
O5 C20 C21 118.1(2) . .
C20 C21 C22 110.9(2) . .
C20 C21 H21A 109.5 . .
C22 C21 H21A 109.5 . .
C20 C21 H21B 109.5 . .
C22 C21 H21B 109.5 . .
H21A C21 H21B 108.1 . .
C23 C22 C21 111.9(3) . .
C23 C22 H22A 109.2 . .
C21 C22 H22A 109.2 . .
C23 C22 H22B 109.2 . .
C21 C22 H22B 109.2 . .
H22A C22 H22B 107.9 . .
C24 C23 C22 115.8(2) . .
C24 C23 H23A 108.3 . .
C22 C23 H23A 108.3 . .
C24 C23 H23B 108.3 . .
C22 C23 H23B 108.3 . .
H23A C23 H23B 107.4 . .
O6 C24 O7 125.2(3) . .
O6 C24 C23 118.4(2) . .
O7 C24 C23 116.4(2) . .
Pr1 O8 H8A 137(2) . .
Pr1 O8 H8B 111(2) . .
H8A O8 H8B 107(3) . .

loop_
_geom_bond_atom_site_label_1
_geom_bond_atom_site_label_2
_geom_bond_distance
_geom_bond_site_symmetry_2
Pr1 O5 2.4062(17) 3_656
Pr1 O7 2.4123(18) 2_645
Pr1 O6 2.4462(18) 4_566
Pr1 O8 2.529(2) .
Pr1 O4 2.5330(19) .
Pr1 O1 2.6097(19) 2_746
Pr1 N1 2.632(2) .
Pr1 O5 2.6458(17) .
Pr1 N2 2.692(2) .
Pr1 Pr1 4.0749(4) 3_656
S1 O2 1.445(2) .
S1 O3 1.454(2) .
S1 O1 1.4640(19) .
S1 C19 1.789(3) .
N1 C1 1.324(3) .
N1 C12 1.352(3) .
N2 C10 1.332(3) .
N2 C11 1.359(3) .
N3 C13 1.360(3) .
N3 C5 1.372(3) .
N3 H3A 0.8600 .
N4 C13 1.326(3) .
N4 C6 1.376(3) .
O1 Pr1 2.6097(19) 2_756
O4 C20 1.248(3) .
O5 C20 1.268(3) .
O5 Pr1 2.4063(17) 3_656
O6 C24 1.258(3) .
O6 Pr1 2.4462(18) 4_565
O7 C24 1.262(3) .
O7 Pr1 2.4124(18) 2_655
C1 C2 1.391(4) .
C1 H1 0.9300 .
C2 C3 1.362(4) .
C2 H2 0.9300 .
C3 C4 1.390(4) .
C3 H3 0.9300 .
C4 C12 1.415(4) .
C4 C5 1.428(4) .
C5 C6 1.376(4) .
C6 C7 1.441(4) .
C7 C8 1.401(4) .
C7 C11 1.415(4) .
C8 C9 1.366(4) .
C8 H8 0.9300 .
C9 C10 1.386(4) .
C9 H9 0.9300 .
C10 H10 0.9300 .
C11 C12 1.459(4) .
C13 C14 1.473(4) .
C14 C15 1.398(4) .
C14 C19 1.400(4) .
C15 C16 1.375(4) .
C15 H15 0.9300 .
C16 C17 1.373(5) .
C16 H16 0.9300 .
C17 C18 1.376(5) .
C17 H17 0.9300 .
C18 C19 1.385(4) .
C18 H18 0.9300 .
C20 C21 1.504(4) .
C21 C22 1.523(4) .
C21 H21A 0.9700 .
C21 H21B 0.9700 .
C22 C23 1.522(4) .
C22 H22A 0.9700 .
C22 H22B 0.9700 .
C23 C24 1.509(4) .
C23 H23A 0.9700 .
C23 H23B 0.9700 .
O8 H8A 0.840(17) .
O8 H8B 0.849(18) .

loop_
_geom_torsion_atom_site_label_1
_geom_torsion_atom_site_label_2
_geom_torsion_atom_site_label_3
_geom_torsion_atom_site_label_4
_geom_torsion
_geom_torsion_site_symmetry_1
_geom_torsion_site_symmetry_4
O5 Pr1 N1 C1 -15.8(3) 3_656 .
O7 Pr1 N1 C1 159.25(19) 2_645 .
O6 Pr1 N1 C1 16.7(2) 4_566 .
O8 Pr1 N1 C1 -116.9(2) . .
O4 Pr1 N1 C1 103.6(2) . .
O1 Pr1 N1 C1 -59.7(2) 2_746 .
O5 Pr1 N1 C1 76.9(2) . .
N2 Pr1 N1 C1 -176.9(2) . .
Pr1 Pr1 N1 C1 51.0(2) 3_656 .
O5 Pr1 N1 C12 173.90(16) 3_656 .
O7 Pr1 N1 C12 -11.0(2) 2_645 .
O6 Pr1 N1 C12 -153.6(2) 4_566 .
O8 Pr1 N1 C12 72.8(2) . .
O4 Pr1 N1 C12 -66.72(19) . .
O1 Pr1 N1 C12 130.1(2) 2_746 .
O5 Pr1 N1 C12 -93.37(19) . .
N2 Pr1 N1 C12 12.83(18) . .
Pr1 Pr1 N1 C12 -119.26(17) 3_656 .
O5 Pr1 N2 C10 11.1(3) 3_656 .
O7 Pr1 N2 C10 -22.3(2) 2_645 .
O6 Pr1 N2 C10 -164.54(18) 4_566 .
O8 Pr1 N2 C10 52.7(2) . .
O4 Pr1 N2 C10 -109.3(2) . .
O1 Pr1 N2 C10 117.6(2) 2_746 .
N1 Pr1 N2 C10 175.0(2) . .
O5 Pr1 N2 C10 -82.4(2) . .
Pr1 Pr1 N2 C10 -52.0(2) 3_656 .
O5 Pr1 N2 C11 -173.62(16) 3_656 .
O7 Pr1 N2 C11 153.0(2) 2_645 .
O6 Pr1 N2 C11 10.8(2) 4_566 .
O8 Pr1 N2 C11 -131.94(19) . .
O4 Pr1 N2 C11 66.01(18) . .
O1 Pr1 N2 C11 -67.10(19) 2_746 .
N1 Pr1 N2 C11 -9.65(17) . .
O5 Pr1 N2 C11 92.89(19) . .
Pr1 Pr1 N2 C11 123.27(17) 3_656 .
O2 S1 O1 Pr1 79.9(2) . 2_756
O3 S1 O1 Pr1 -49.1(2) . 2_756
C19 S1 O1 Pr1 -163.14(17) . 2_756
O5 Pr1 O4 C20 6.3(2) 3_656 .
O7 Pr1 O4 C20 72.94(17) 2_645 .
O6 Pr1 O4 C20 -62.61(17) 4_566 .
O8 Pr1 O4 C20 121.57(17) . .
O1 Pr1 O4 C20 -121.66(17) 2_746 .
N1 Pr1 O4 C20 -143.66(19) . .
O5 Pr1 O4 C20 3.29(15) . .
N2 Pr1 O4 C20 150.57(18) . .
Pr1 Pr1 O4 C20 4.77(16) 3_656 .
O5 Pr1 O5 C20 179.41(19) 3_656 .
O7 Pr1 O5 C20 -100.90(16) 2_645 .
O6 Pr1 O5 C20 97.50(16) 4_566 .
O8 Pr1 O5 C20 -130.75(16) . .
O4 Pr1 O5 C20 -3.21(15) . .
O1 Pr1 O5 C20 111.46(16) 2_746 .
N1 Pr1 O5 C20 29.97(16) . .
N2 Pr1 O5 C20 -37.25(16) . .
Pr1 Pr1 O5 C20 179.41(19) 3_656 .
O5 Pr1 O5 Pr1 0.0 3_656 3_656
O7 Pr1 O5 Pr1 79.69(7) 2_645 3_656
O6 Pr1 O5 Pr1 -81.91(8) 4_566 3_656
O8 Pr1 O5 Pr1 49.84(12) . 3_656
O4 Pr1 O5 Pr1 177.38(11) . 3_656
O1 Pr1 O5 Pr1 -67.95(11) 2_746 3_656
N1 Pr1 O5 Pr1 -149.44(7) . 3_656
N2 Pr1 O5 Pr1 143.34(7) . 3_656
C12 N1 C1 C2 3.2(4) . .
Pr1 N1 C1 C2 -167.4(2) . .
N1 C1 C2 C3 -1.0(5) . .
C1 C2 C3 C4 -1.9(4) . .
C2 C3 C4 C12 2.5(4) . .
C2 C3 C4 C5 -172.6(3) . .
C13 N3 C5 C6 -3.3(3) . .
C13 N3 C5 C4 169.8(3) . .
C3 C4 C5 N3 -0.5(5) . .
C12 C4 C5 N3 -175.7(3) . .
C3 C4 C5 C6 171.5(3) . .
C12 C4 C5 C6 -3.8(4) . .
C13 N4 C6 C5 -0.7(3) . .
C13 N4 C6 C7 -177.6(3) . .
N3 C5 C6 N4 2.5(3) . .
C4 C5 C6 N4 -171.1(2) . .
N3 C5 C6 C7 179.7(2) . .
C4 C5 C6 C7 6.1(4) . .
N4 C6 C7 C8 -5.1(4) . .
C5 C6 C7 C8 178.2(3) . .
N4 C6 C7 C11 173.7(3) . .
C5 C6 C7 C11 -3.0(4) . .
C11 C7 C8 C9 0.3(4) . .
C6 C7 C8 C9 179.1(3) . .
C7 C8 C9 C10 1.2(4) . .
C11 N2 C10 C9 1.5(4) . .
Pr1 N2 C10 C9 177.0(2) . .
C8 C9 C10 N2 -2.2(4) . .
C10 N2 C11 C7 0.0(4) . .
Pr1 N2 C11 C7 -175.49(18) . .
C10 N2 C11 C12 -177.9(2) . .
Pr1 N2 C11 C12 6.6(3) . .
C8 C7 C11 N2 -0.9(4) . .
C6 C7 C11 N2 -179.8(2) . .
C8 C7 C11 C12 177.0(2) . .
C6 C7 C11 C12 -1.9(4) . .
C1 N1 C12 C4 -2.4(4) . .
Pr1 N1 C12 C4 167.98(18) . .
C1 N1 C12 C11 174.3(2) . .
Pr1 N1 C12 C11 -15.3(3) . .
C3 C4 C12 N1 -0.4(4) . .
C5 C4 C12 N1 175.2(2) . .
C3 C4 C12 C11 -177.0(2) . .
C5 C4 C12 C11 -1.4(4) . .
N2 C11 C12 N1 5.5(4) . .
C7 C11 C12 N1 -172.5(2) . .
N2 C11 C12 C4 -177.9(2) . .
C7 C11 C12 C4 4.2(4) . .
C6 N4 C13 N3 -1.5(3) . .
C6 N4 C13 C14 179.6(2) . .
C5 N3 C13 N4 3.1(3) . .
C5 N3 C13 C14 -178.0(2) . .
N4 C13 C14 C15 34.8(4) . .
N3 C13 C14 C15 -144.0(3) . .
N4 C13 C14 C19 -144.1(3) . .
N3 C13 C14 C19 37.1(4) . .
C19 C14 C15 C16 -2.2(4) . .
C13 C14 C15 C16 178.8(3) . .
C14 C15 C16 C17 0.1(5) . .
C15 C16 C17 C18 1.5(5) . .
C16 C17 C18 C19 -0.9(5) . .
C17 C18 C19 C14 -1.3(4) . .
C17 C18 C19 S1 176.0(2) . .
C15 C14 C19 C18 2.8(4) . .
C13 C14 C19 C18 -178.3(3) . .
C15 C14 C19 S1 -174.4(2) . .
C13 C14 C19 S1 4.5(4) . .
O2 S1 C19 C18 108.4(2) . .
O3 S1 C19 C18 -131.7(2) . .
O1 S1 C19 C18 -13.2(3) . .
O2 S1 C19 C14 -74.4(2) . .
O3 S1 C19 C14 45.6(3) . .
O1 S1 C19 C14 164.1(2) . .
Pr1 O4 C20 O5 -6.1(3) . .
Pr1 O4 C20 C21 174.4(2) . .
Pr1 O5 C20 O4 -175.9(4) 3_656 .
Pr1 O5 C20 O4 5.8(3) . .
Pr1 O5 C20 C21 3.6(7) 3_656 .
Pr1 O5 C20 C21 -174.7(2) . .
O4 C20 C21 C22 100.0(3) . .
O5 C20 C21 C22 -79.5(3) . .
C20 C21 C22 C23 171.8(2) . .
C21 C22 C23 C24 62.6(4) . .
Pr1 O6 C24 O7 -36.6(4) 4_565 .
Pr1 O6 C24 C23 141.5(2) 4_565 .
Pr1 O7 C24 O6 58.4(4) 2_655 .
Pr1 O7 C24 C23 -119.7(2) 2_655 .
C22 C23 C24 O6 26.8(4) . .
C22 C23 C24 O7 -154.9(3) . .
